data_1534527
loop_
_publ_author_name
'Lesage, J.'
'Raveau, B.'
'Guesdon, A.'

_publ_section_title
;
 New gallium pentaphosphates : AGa2P5O16 (A = Rb, Cs)
;
_journal_name_full 'Solid State Sciences'
_journal_page_first 697
_journal_page_last 703
_journal_volume 6
_journal_year 2004
_chemical_formula_sum 'Cs Ga2 O16 P5'
_chemical_name_systematic 'Cs (Ga2 P5 O16)'
_space_group_IT_number 7
_symmetry_space_group_name_Hall 'P -2yac'
_symmetry_space_group_name_H-M 'P 1 n 1'
_cell_angle_alpha 90
_cell_angle_beta 110.731
_cell_angle_gamma 90
_cell_formula_units_Z 2
_cell_length_a 7.462
_cell_length_b 9.241
_cell_length_c 10.103
_cell_volume 651.559
_citation_journal_id_ASTM SSSCFJ
_cod_data_source_file Lesage_SSSCFJ_2004_1472.cif
_cod_data_source_block Cs1Ga2O16P5
_cod_original_cell_volume 651.5586
_cod_original_sg_symbol_Hall 'P -2yc (x-z,y,z)'
_cod_original_formula_sum 'Cs1 Ga2 O16 P5'
_cod_database_code 1534527

loop_
_symmetry_equiv_pos_as_xyz
x,y,z
x+1/2,-y,z+1/2

loop_
_atom_site_label
_atom_site_type_symbol
_atom_site_fract_x
_atom_site_fract_y
_atom_site_fract_z
_atom_site_occupancy
_atom_site_U_iso_or_equiv
O11 O-2 0.9699 0.2973 0.4718 1 0.0
P2 P+5 0.0181 0.86052 0.6169 1 0.0
O3 O-2 0.5493 0.934 0.8281 1 0.0
O6 O-2 0.9981 0.0208 0.5909 1 0.0
O16 O-2 0.5565 0.4667 0.5466 1 0.0
Ga1 Ga+3 0.2127 0.36932 0.12749 1 0.0
P3 P+5 0.8084 0.70316 0.3608 1 0.0
O10 O-2 0.8885 0.5442 0.3562 1 0.0
P4 P+5 0 0.45501 0.5 1 0.0
O4 O-2 0.2287 0.8189 0.711 1 0.0
Ga2 Ga+3 0.1634 0.13851 0.51963 1 0.0
P5 P+5 0.3584 0.41494 0.4616 1 0.0
O1 O-2 0.3598 0.9875 0.5739 1 0.0
O14 O-2 0.3476 0.2534 0.4811 1 0.0
O7 O-2 0.9937 0.7827 0.4698 1 0.0
O9 O-2 0.6566 0.7014 0.4264 1 0.0
O13 O-2 0.2166 0.4933 0.5315 1 0.0
O8 O-2 0.7638 0.7692 0.2203 1 0.0
O12 O-2 0.9435 0.519 0.6151 1 0.0
Cs1 Cs+1 0.2548 0.80349 0.23614 1 0.0
P1 P+5 0.4242 0.87264 0.6879 1 0.0
O5 O-2 0.8855 0.8012 0.684 1 0.0
O15 O-2 0.2833 0.4604 0.3068 1 0.0
O2 O-2 0.502 0.7407 0.6409 1 0.0
